data_4107666
loop_
_publ_author_name
'Wei Gao'
'Dongmei Cui'

_publ_section_title
;
 Highlycis-1,4 Selective Polymerization of Dienes with Homogeneous
 Ziegler-Natta Catalysts Based on NCN-Pincer Rare Earth Metal Dichloride
 Precursors
;
_journal_name_full 'Journal of the American Chemical Society'
_journal_page_first 4984
_journal_page_last 4991
_journal_paper_doi 10.1021/ja711146t
_journal_volume 130
_journal_year 2008
_chemical_formula_sum 'C36 H47 Cl2 N2 O2 Sm'
_chemical_formula_weight 761.01
_chemical_name_systematic
; 
 ? 
;
_space_group_IT_number 15
_symmetry_cell_setting monoclinic
_symmetry_space_group_name_Hall '-C 2yc'
_symmetry_space_group_name_H-M 'C 1 2/c 1'
_atom_sites_solution_hydrogens ride
_atom_sites_solution_primary direct
_atom_sites_solution_secondary difmap
_audit_creation_method SHELXL-97
_cell_angle_alpha 90.00
_cell_angle_beta 100.9770(10)
_cell_angle_gamma 90.00
_cell_formula_units_Z 4
_cell_length_a 11.2671(5)
_cell_length_b 14.6123(7)
_cell_length_c 21.5165(10)
_cell_measurement_temperature 185(2)
_cell_volume 3477.6(3)
_computing_cell_refinement 'Bruker SMART'
_computing_data_collection 'Bruker SMART'
_computing_data_reduction 'Bruker SAINT'
_computing_molecular_graphics 'Bruker SHELXTL'
_computing_publication_material 'Bruker SHELXTL'
_computing_structure_refinement 'SHELXL-97 (Sheldrick, 1997)'
_computing_structure_solution 'SHELXS-97 (Sheldrick, 1990)'
_diffrn_ambient_temperature 185(2)
_diffrn_measured_fraction_theta_full 0.998
_diffrn_measured_fraction_theta_max 0.998
_diffrn_measurement_device_type 'CCD area detector'
_diffrn_measurement_method 'phi and omega scan'
_diffrn_radiation_monochromator graphite
_diffrn_radiation_source 'fine-focus sealed tube'
_diffrn_radiation_type MoK\a
_diffrn_radiation_wavelength 0.71073
_diffrn_reflns_av_R_equivalents 0.0168
_diffrn_reflns_av_sigmaI/netI 0.0194
_diffrn_reflns_limit_h_max 13
_diffrn_reflns_limit_h_min -13
_diffrn_reflns_limit_k_max 18
_diffrn_reflns_limit_k_min -17
_diffrn_reflns_limit_l_max 26
_diffrn_reflns_limit_l_min -17
_diffrn_reflns_number 9615
_diffrn_reflns_theta_full 26.02
_diffrn_reflns_theta_max 26.02
_diffrn_reflns_theta_min 2.31
_exptl_absorpt_coefficient_mu 1.875
_exptl_absorpt_correction_T_max 0.8063
_exptl_absorpt_correction_T_min 0.7926
_exptl_absorpt_correction_type multi-scan
_exptl_crystal_colour yellow
_exptl_crystal_density_diffrn 1.453
_exptl_crystal_description block
_exptl_crystal_F_000 1556
_exptl_crystal_size_max 0.13
_exptl_crystal_size_mid 0.12
_exptl_crystal_size_min 0.12
_refine_diff_density_max 0.526
_refine_diff_density_min -0.256
_refine_diff_density_rms 0.065
_refine_ls_extinction_method none
_refine_ls_goodness_of_fit_ref 1.078
_refine_ls_hydrogen_treatment constr
_refine_ls_matrix_type full
_refine_ls_number_parameters 208
_refine_ls_number_reflns 3423
_refine_ls_number_restraints 2
_refine_ls_restrained_S_all 1.080
_refine_ls_R_factor_all 0.0225
_refine_ls_R_factor_gt 0.0212
_refine_ls_shift/su_max 0.001
_refine_ls_shift/su_mean 0.000
_refine_ls_structure_factor_coef Fsqd
_refine_ls_weighting_details 'calc w=1/[\s^2^(Fo^2^)+(0.0241P)^2^+4.7414P] where P=(Fo^2^+2Fc^2^)/3'
_refine_ls_weighting_scheme calc
_refine_ls_wR_factor_gt 0.0516
_refine_ls_wR_factor_ref 0.0522
_reflns_number_gt 3277
_reflns_number_total 3423
_reflns_threshold_expression >2sigma(I)
_cod_data_source_file ja711146t-file003_06.cif
_cod_data_source_block complex_7
_cod_database_code 4107666

loop_
_symmetry_equiv_pos_as_xyz
'x, y, z'
'-x, y, -z+1/2'
'x+1/2, y+1/2, z'
'-x+1/2, y+1/2, -z+1/2'
'-x, -y, -z'
'x, -y, z-1/2'
'-x+1/2, -y+1/2, -z'
'x+1/2, -y+1/2, z-1/2'

loop_
_atom_site_label
_atom_site_type_symbol
_atom_site_fract_x
_atom_site_fract_y
_atom_site_fract_z
_atom_site_U_iso_or_equiv
_atom_site_adp_type
_atom_site_occupancy
_atom_site_symmetry_multiplicity
_atom_site_calc_flag
_atom_site_refinement_flags
_atom_site_disorder_assembly
_atom_site_disorder_group
C17A C 0.299(2) 0.2719(10) 0.6736(8) 0.068(6) Uani 0.33(2) 1 d PD A 1
H17A H 0.2114 0.2583 0.6692 0.082 Uiso 0.33(2) 1 calc PR A 1
H17B H 0.3453 0.2160 0.6885 0.082 Uiso 0.33(2) 1 calc PR A 1
C17B C 0.2539(5) 0.3026(6) 0.6608(3) 0.0442(16) Uani 0.67(2) 1 d PD A 2
H17C H 0.2337 0.2390 0.6706 0.053 Uiso 0.67(2) 1 calc PR A 2
H17D H 0.1780 0.3376 0.6476 0.053 Uiso 0.67(2) 1 calc PR A 2
C1 C 0.5000 0.7219(2) 0.7500 0.0265(6) Uani 1 2 d S . .
C2 C 0.5691(2) 0.77313(14) 0.79910(10) 0.0272(5) Uani 1 1 d . . .
C3 C 0.5712(2) 0.86933(15) 0.79917(11) 0.0337(5) Uani 1 1 d . . .
H3 H 0.6210 0.9016 0.8327 0.040 Uiso 1 1 calc R . .
C4 C 0.5000 0.9167(2) 0.7500 0.0378(8) Uani 1 2 d S . .
H4 H 0.5000 0.9817 0.7500 0.045 Uiso 1 2 calc SR . .
C5 C 0.6364(2) 0.72150(15) 0.85203(11) 0.0288(5) Uani 1 1 d . . .
H5 H 0.6843 0.7535 0.8863 0.035 Uiso 1 1 calc R . .
C6 C 0.6879(2) 0.59149(15) 0.91220(10) 0.0277(5) Uani 1 1 d . . .
C7 C 0.7943(2) 0.54097(15) 0.91481(12) 0.0326(5) Uani 1 1 d . . .
C8 C 0.8417(2) 0.49608(17) 0.97130(13) 0.0426(6) Uani 1 1 d . . .
H8 H 0.9134 0.4609 0.9741 0.051 Uiso 1 1 calc R . .
C9 C 0.7869(3) 0.50168(18) 1.02322(13) 0.0456(7) Uani 1 1 d . . .
H9 H 0.8206 0.4704 1.0612 0.055 Uiso 1 1 calc R . .
C10 C 0.6830(2) 0.55271(16) 1.02006(12) 0.0391(6) Uani 1 1 d . . .
H10 H 0.6462 0.5568 1.0562 0.047 Uiso 1 1 calc R . .
C11 C 0.6307(2) 0.59861(16) 0.96454(11) 0.0314(5) Uani 1 1 d . . .
C12 C 0.5150(2) 0.65181(17) 0.96304(11) 0.0364(5) Uani 1 1 d . . .
H12A H 0.4613 0.6162 0.9854 0.044 Uiso 1 1 calc R . .
H12B H 0.4732 0.6590 0.9185 0.044 Uiso 1 1 calc R . .
C13 C 0.5355(3) 0.74613(19) 0.99338(15) 0.0509(7) Uani 1 1 d . . .
H13A H 0.5814 0.7399 1.0367 0.076 Uiso 1 1 calc R . .
H13B H 0.4573 0.7749 0.9943 0.076 Uiso 1 1 calc R . .
H13C H 0.5810 0.7842 0.9686 0.076 Uiso 1 1 calc R . .
C14 C 0.8575(2) 0.53658(17) 0.85897(13) 0.0395(6) Uani 1 1 d . . .
H14A H 0.7961 0.5299 0.8197 0.047 Uiso 1 1 calc R . .
H14B H 0.9098 0.4816 0.8632 0.047 Uiso 1 1 calc R . .
C15 C 0.9343(3) 0.6208(2) 0.85316(15) 0.0532(8) Uani 1 1 d . . .
H15A H 0.8822 0.6750 0.8460 0.080 Uiso 1 1 calc R . .
H15B H 0.9759 0.6129 0.8174 0.080 Uiso 1 1 calc R . .
H15C H 0.9941 0.6287 0.8923 0.080 Uiso 1 1 calc R . .
C16 C 0.3333(3) 0.34690(18) 0.71737(13) 0.0463(6) Uani 1 1 d D . .
H16A H 0.3829 0.3233 0.7571 0.056 Uiso 0.33(2) 1 calc PR A 1
H16B H 0.2600 0.3758 0.7277 0.056 Uiso 0.33(2) 1 calc PR A 1
H16C H 0.2840 0.3759 0.7441 0.056 Uiso 0.67(2) 1 d PR A 2
H16D H 0.3867 0.3030 0.7424 0.056 Uiso 0.67(2) 1 d PR A 2
C18 C 0.3276(3) 0.30446(19) 0.61069(14) 0.0479(7) Uani 1 1 d D . .
H18A H 0.3573 0.2534 0.5875 0.057 Uiso 0.33(2) 1 calc PR A 1
H18B H 0.2558 0.3322 0.5836 0.057 Uiso 0.33(2) 1 calc PR A 1
H18C H 0.2776 0.3219 0.5706 0.057 Uiso 0.67(2) 1 d PR A 2
H18D H 0.3631 0.2451 0.6056 0.057 Uiso 0.67(2) 1 d PR A 2
C19 C 0.4260(2) 0.37529(16) 0.63121(11) 0.0354(5) Uani 1 1 d . A .
H19A H 0.5068 0.3462 0.6385 0.042 Uiso 1 1 calc R . .
H19B H 0.4231 0.4232 0.5984 0.042 Uiso 1 1 calc R . .
Cl1 Cl 0.32423(5) 0.54049(4) 0.81631(3) 0.03513(13) Uani 1 1 d . A .
N1 N 0.63273(16) 0.63362(12) 0.85356(8) 0.0261(4) Uani 1 1 d . A .
O1 O 0.40200(14) 0.41449(11) 0.68947(7) 0.0314(3) Uani 1 1 d . A .
Sm1 Sm 0.5000 0.552745(10) 0.7500 0.02416(6) Uani 1 2 d S . .

loop_
_atom_site_aniso_label
_atom_site_aniso_U_11
_atom_site_aniso_U_22
_atom_site_aniso_U_33
_atom_site_aniso_U_23
_atom_site_aniso_U_13
_atom_site_aniso_U_12
C17A 0.096(14) 0.023(6) 0.102(11) -0.027(6) 0.063(10) -0.018(7)
C17B 0.042(3) 0.023(3) 0.069(3) -0.012(2) 0.016(2) -0.0048(19)
C1 0.0331(16) 0.0235(15) 0.0252(16) 0.000 0.0111(13) 0.000
C2 0.0335(11) 0.0246(11) 0.0270(11) -0.0016(9) 0.0144(9) -0.0019(9)
C3 0.0480(14) 0.0244(11) 0.0326(13) -0.0062(9) 0.0175(11) -0.0068(10)
C4 0.063(2) 0.0198(15) 0.037(2) 0.000 0.0258(17) 0.000
C5 0.0319(11) 0.0294(11) 0.0265(11) -0.0069(9) 0.0094(9) -0.0052(9)
C6 0.0310(11) 0.0247(11) 0.0260(11) -0.0030(9) 0.0021(9) -0.0045(9)
C7 0.0297(12) 0.0286(12) 0.0369(13) -0.0074(9) 0.0000(10) -0.0035(9)
C8 0.0361(13) 0.0338(13) 0.0521(17) -0.0036(12) -0.0066(12) 0.0014(10)
C9 0.0549(17) 0.0385(14) 0.0368(15) 0.0065(11) -0.0077(12) -0.0029(12)
C10 0.0499(15) 0.0388(14) 0.0278(13) -0.0008(10) 0.0052(11) -0.0071(11)
C11 0.0371(12) 0.0301(12) 0.0264(12) -0.0038(9) 0.0046(9) -0.0061(9)
C12 0.0401(13) 0.0437(14) 0.0271(12) -0.0037(10) 0.0106(10) -0.0022(11)
C13 0.0598(18) 0.0436(16) 0.0550(18) -0.0085(13) 0.0253(14) 0.0025(13)
C14 0.0331(13) 0.0383(14) 0.0477(16) -0.0135(11) 0.0092(11) 0.0005(10)
C15 0.0513(17) 0.0499(17) 0.065(2) -0.0180(14) 0.0282(15) -0.0125(13)
C16 0.0589(17) 0.0367(14) 0.0458(16) 0.0015(12) 0.0160(13) -0.0156(12)
C18 0.0504(16) 0.0387(14) 0.0504(17) -0.0122(12) -0.0009(13) 0.0018(12)
C19 0.0450(14) 0.0323(12) 0.0299(12) -0.0051(10) 0.0100(10) 0.0033(10)
Cl1 0.0403(3) 0.0361(3) 0.0326(3) -0.0033(2) 0.0160(2) -0.0042(2)
N1 0.0290(9) 0.0277(9) 0.0216(9) -0.0025(7) 0.0051(7) -0.0008(7)
O1 0.0391(9) 0.0266(8) 0.0299(9) -0.0033(7) 0.0102(7) -0.0054(7)
Sm1 0.03109(10) 0.01945(9) 0.02237(9) 0.000 0.00620(6) 0.000

loop_
_atom_type_symbol
_atom_type_description
_atom_type_scat_dispersion_real
_atom_type_scat_dispersion_imag
_atom_type_scat_source
C C 0.0033 0.0016 'International Tables Vol C Tables 4.2.6.8 and 6.1.1.4'
H H 0.0000 0.0000 'International Tables Vol C Tables 4.2.6.8 and 6.1.1.4'
N N 0.0061 0.0033 'International Tables Vol C Tables 4.2.6.8 and 6.1.1.4'
O O 0.0106 0.0060 'International Tables Vol C Tables 4.2.6.8 and 6.1.1.4'
Cl Cl 0.1484 0.1585 'International Tables Vol C Tables 4.2.6.8 and 6.1.1.4'
Sm Sm -0.1638 3.4418 'International Tables Vol C Tables 4.2.6.8 and 6.1.1.4'

loop_
_geom_angle_atom_site_label_1
_geom_angle_atom_site_label_2
_geom_angle_atom_site_label_3
_geom_angle
_geom_angle_site_symmetry_1
_geom_angle_site_symmetry_3
C16 C17A C18 105.3(7) . .
C16 C17A H17A 110.7 . .
C18 C17A H17A 110.7 . .
C16 C17A H17B 110.7 . .
C18 C17A H17B 110.7 . .
H17A C17A H17B 108.8 . .
C18 C17B C16 104.5(3) . .
C18 C17B H17C 110.9 . .
C16 C17B H17C 110.9 . .
C18 C17B H17D 110.9 . .
C16 C17B H17D 110.9 . .
H17C C17B H17D 108.9 . .
C2 C1 C2 115.5(3) 2_656 .
C2 C1 Sm1 122.24(14) 2_656 .
C2 C1 Sm1 122.24(14) . .
C1 C2 C3 122.7(2) . .
C1 C2 C5 116.4(2) . .
C3 C2 C5 120.8(2) . .
C4 C3 C2 119.5(2) . .
C4 C3 H3 120.3 . .
C2 C3 H3 120.3 . .
C3 C4 C3 120.0(3) 2_656 .
C3 C4 H4 120.0 2_656 .
C3 C4 H4 120.0 . .
N1 C5 C2 121.6(2) . .
N1 C5 H5 119.2 . .
C2 C5 H5 119.2 . .
C7 C6 C11 121.8(2) . .
C7 C6 N1 119.1(2) . .
C11 C6 N1 119.1(2) . .
C8 C7 C6 117.7(2) . .
C8 C7 C14 120.9(2) . .
C6 C7 C14 121.4(2) . .
C9 C8 C7 121.5(2) . .
C9 C8 H8 119.3 . .
C7 C8 H8 119.3 . .
C8 C9 C10 120.0(2) . .
C8 C9 H9 120.0 . .
C10 C9 H9 120.0 . .
C9 C10 C11 121.1(3) . .
C9 C10 H10 119.4 . .
C11 C10 H10 119.4 . .
C10 C11 C6 117.9(2) . .
C10 C11 C12 119.0(2) . .
C6 C11 C12 123.1(2) . .
C11 C12 C13 113.3(2) . .
C11 C12 H12A 108.9 . .
C13 C12 H12A 108.9 . .
C11 C12 H12B 108.9 . .
C13 C12 H12B 108.9 . .
H12A C12 H12B 107.7 . .
C12 C13 H13A 109.5 . .
C12 C13 H13B 109.5 . .
H13A C13 H13B 109.5 . .
C12 C13 H13C 109.5 . .
H13A C13 H13C 109.5 . .
H13B C13 H13C 109.5 . .
C7 C14 C15 113.1(2) . .
C7 C14 H14A 109.0 . .
C15 C14 H14A 109.0 . .
C7 C14 H14B 109.0 . .
C15 C14 H14B 109.0 . .
H14A C14 H14B 107.8 . .
C14 C15 H15A 109.5 . .
C14 C15 H15B 109.5 . .
H15A C15 H15B 109.5 . .
C14 C15 H15C 109.5 . .
H15A C15 H15C 109.5 . .
H15B C15 H15C 109.5 . .
C17A C16 O1 110.2(5) . .
C17A C16 C17B 26.9(9) . .
O1 C16 C17B 103.8(3) . .
C17A C16 H16A 109.6 . .
O1 C16 H16A 109.6 . .
C17B C16 H16A 134.2 . .
C17A C16 H16B 109.6 . .
O1 C16 H16B 109.6 . .
C17B C16 H16B 88.4 . .
H16A C16 H16B 108.1 . .
C17A C16 H16C 126.9 . .
O1 C16 H16C 111.0 . .
C17B C16 H16C 110.2 . .
H16A C16 H16C 86.1 . .
H16B C16 H16C 23.6 . .
C17A C16 H16D 85.5 . .
O1 C16 H16D 110.9 . .
C17B C16 H16D 111.9 . .
H16A C16 H16D 26.1 . .
H16B C16 H16D 127.8 . .
H16C C16 H16D 108.9 . .
C17B C18 C19 106.3(3) . .
C17B C18 C17A 26.5(8) . .
C19 C18 C17A 102.8(6) . .
C17B C18 H18A 130.0 . .
C19 C18 H18A 111.2 . .
C17A C18 H18A 111.2 . .
C17B C18 H18B 85.9 . .
C19 C18 H18B 111.2 . .
C17A C18 H18B 111.2 . .
H18A C18 H18B 109.1 . .
C17B C18 H18C 109.9 . .
C19 C18 H18C 110.3 . .
C17A C18 H18C 133.1 . .
H18A C18 H18C 86.9 . .
H18B C18 H18C 25.4 . .
C17B C18 H18D 111.5 . .
C19 C18 H18D 110.4 . .
C17A C18 H18D 89.1 . .
H18A C18 H18D 23.6 . .
H18B C18 H18D 127.4 . .
H18C C18 H18D 108.5 . .
O1 C19 C18 105.9(2) . .
O1 C19 H19A 110.6 . .
C18 C19 H19A 110.6 . .
O1 C19 H19B 110.6 . .
C18 C19 H19B 110.6 . .
H19A C19 H19B 108.7 . .
C5 N1 C6 116.14(18) . .
C5 N1 Sm1 115.49(15) . .
C6 N1 Sm1 127.98(13) . .
C19 O1 C16 106.89(18) . .
C19 O1 Sm1 128.54(13) . .
C16 O1 Sm1 122.86(14) . .
C1 Sm1 O1 142.71(4) . .
C1 Sm1 O1 142.71(4) . 2_656
O1 Sm1 O1 74.59(7) . 2_656
C1 Sm1 Cl1 93.862(13) . 2_656
O1 Sm1 Cl1 88.10(4) . 2_656
O1 Sm1 Cl1 85.76(4) 2_656 2_656
C1 Sm1 Cl1 93.862(13) . .
O1 Sm1 Cl1 85.76(4) . .
O1 Sm1 Cl1 88.10(4) 2_656 .
Cl1 Sm1 Cl1 172.28(3) 2_656 .
C1 Sm1 N1 64.12(4) . 2_656
O1 Sm1 N1 78.88(5) . 2_656
O1 Sm1 N1 152.55(5) 2_656 2_656
Cl1 Sm1 N1 86.49(4) 2_656 2_656
Cl1 Sm1 N1 96.89(4) . 2_656
C1 Sm1 N1 64.12(4) . .
O1 Sm1 N1 152.55(5) . .
O1 Sm1 N1 78.88(5) 2_656 .
Cl1 Sm1 N1 96.89(4) 2_656 .
Cl1 Sm1 N1 86.49(4) . .
N1 Sm1 N1 128.24(8) 2_656 .

loop_
_geom_bond_atom_site_label_1
_geom_bond_atom_site_label_2
_geom_bond_distance
_geom_bond_site_symmetry_2
C17A C16 1.449(11) .
C17A C18 1.528(13) .
C17A H17A 0.9900 .
C17A H17B 0.9900 .
C17B C18 1.481(6) .
C17B C16 1.512(6) .
C17B H17C 0.9900 .
C17B H17D 0.9900 .
C1 C2 1.404(3) 2_656
C1 C2 1.404(3) .
C1 Sm1 2.471(3) .
C2 C3 1.406(3) .
C2 C5 1.453(3) .
C3 C4 1.385(3) .
C3 H3 0.9500 .
C4 C3 1.385(3) 2_656
C4 H4 0.9500 .
C5 N1 1.285(3) .
C5 H5 0.9500 .
C6 C7 1.400(3) .
C6 C11 1.403(3) .
C6 N1 1.435(3) .
C7 C8 1.395(4) .
C7 C14 1.510(4) .
C8 C9 1.378(4) .
C8 H8 0.9500 .
C9 C10 1.379(4) .
C9 H9 0.9500 .
C10 C11 1.398(3) .
C10 H10 0.9500 .
C11 C12 1.513(3) .
C12 C13 1.524(4) .
C12 H12A 0.9900 .
C12 H12B 0.9900 .
C13 H13A 0.9800 .
C13 H13B 0.9800 .
C13 H13C 0.9800 .
C14 C15 1.523(4) .
C14 H14A 0.9900 .
C14 H14B 0.9900 .
C15 H15A 0.9800 .
C15 H15B 0.9800 .
C15 H15C 0.9800 .
C16 O1 1.453(3) .
C16 H16A 0.9900 .
C16 H16B 0.9900 .
C16 H16C 0.9699 .
C16 H16D 0.9700 .
C18 C19 1.520(4) .
C18 H18A 0.9900 .
C18 H18B 0.9900 .
C18 H18C 0.9701 .
C18 H18D 0.9700 .
C19 O1 1.450(3) .
C19 H19A 0.9900 .
C19 H19B 0.9900 .
Cl1 Sm1 2.6582(6) .
N1 Sm1 2.7073(17) .
O1 Sm1 2.5395(15) .
Sm1 O1 2.5395(15) 2_656
Sm1 Cl1 2.6582(6) 2_656
Sm1 N1 2.7073(17) 2_656
